data_4124159
loop_
_publ_author_name
'Zhao, Da'
'Zhang, Jiji'
'Xie, Zuowei'

_publ_section_title
;
 Dearomative [2 + 2] Cycloaddition and Formal C-H Insertion Reaction of
 o-Carboryne with Indoles: Synthesis of Carborane-Functionalized
 Heterocycles.
;
_journal_issue 29
_journal_name_full 'Journal of the American Chemical Society'
_journal_page_first 9423
_journal_page_last 9428
_journal_paper_doi 10.1021/jacs.5b05426
_journal_volume 137
_journal_year 2015
_chemical_formula_sum 'C16 H21 B10 N'
_chemical_formula_weight 335.44
_chemical_name_systematic
; 
 ? 
;
_space_group_IT_number 4
_symmetry_cell_setting monoclinic
_symmetry_space_group_name_Hall 'P 2yb'
_symmetry_space_group_name_H-M 'P 1 21 1'
_atom_sites_solution_hydrogens geom
_atom_sites_solution_primary direct
_atom_sites_solution_secondary difmap
_audit_creation_method SHELXL-97
_cell_angle_alpha 90.00
_cell_angle_beta 100.256(6)
_cell_angle_gamma 90.00
_cell_formula_units_Z 2
_cell_length_a 7.077(2)
_cell_length_b 8.790(3)
_cell_length_c 14.988(5)
_cell_measurement_reflns_used 188
_cell_measurement_temperature 296(2)
_cell_measurement_theta_max 15
_cell_measurement_theta_min 15
_cell_volume 917.5(5)
_computing_cell_refinement 'BRUKER KAPPA APEXII DUO DIFFRACTOMETER'
_computing_data_collection 'BRUKER KAPPA APEXII DUO DIFFRACTOMETER'
_computing_data_reduction 'BRUKER KAPPA APEXII DUO DIFFRACTOMETER'
_computing_molecular_graphics 'SIEMENS SHELXTL'
_computing_publication_material 'SIEMENS SHELXTL'
_computing_structure_refinement 'SHELXL-97 (Sheldrick, 2008)'
_computing_structure_solution 'SHELXS-97 (Sheldrick, 2008)'
_diffrn_ambient_temperature 296(2)
_diffrn_measured_fraction_theta_full 0.999
_diffrn_measured_fraction_theta_max 0.999
_diffrn_measurement_device_type 'BRUKER KAPPA APEXII DUO DIFFRACTOMETER'
_diffrn_measurement_method 'PHI & OMEGA SCAN'
_diffrn_radiation_monochromator graphite
_diffrn_radiation_source 'fine-focus sealed tube'
_diffrn_radiation_type MoK\a
_diffrn_radiation_wavelength 0.71073
_diffrn_reflns_av_R_equivalents 0.1028
_diffrn_reflns_av_sigmaI/netI 0.0694
_diffrn_reflns_limit_h_max 8
_diffrn_reflns_limit_h_min -8
_diffrn_reflns_limit_k_max 8
_diffrn_reflns_limit_k_min -10
_diffrn_reflns_limit_l_max 17
_diffrn_reflns_limit_l_min -17
_diffrn_reflns_number 9329
_diffrn_reflns_theta_full 25.25
_diffrn_reflns_theta_max 25.25
_diffrn_reflns_theta_min 2.70
_exptl_absorpt_coefficient_mu 0.062
_exptl_absorpt_correction_T_max 0.7456
_exptl_absorpt_correction_T_min 0.5531
_exptl_absorpt_correction_type multi-scan
_exptl_crystal_colour colourless
_exptl_crystal_density_diffrn 1.214
_exptl_crystal_density_method 'not measured'
_exptl_crystal_description block
_exptl_crystal_F_000 348
_exptl_crystal_size_max 0.40
_exptl_crystal_size_mid 0.30
_exptl_crystal_size_min 0.20
_refine_diff_density_max 0.162
_refine_diff_density_min -0.197
_refine_diff_density_rms 0.042
_refine_ls_extinction_method none
_refine_ls_goodness_of_fit_ref 1.003
_refine_ls_hydrogen_treatment riding
_refine_ls_matrix_type full
_refine_ls_number_parameters 244
_refine_ls_number_reflns 3144
_refine_ls_number_restraints 1
_refine_ls_restrained_S_all 1.002
_refine_ls_R_factor_all 0.0639
_refine_ls_R_factor_gt 0.0472
_refine_ls_shift/su_max 0.000
_refine_ls_shift/su_mean 0.000
_refine_ls_structure_factor_coef Fsqd
_refine_ls_weighting_details 'calc w=1/[\s^2^(Fo^2^)+(0.0699P)^2^+0.0000P] where P=(Fo^2^+2Fc^2^)/3'
_refine_ls_weighting_scheme calc
_refine_ls_wR_factor_gt 0.1103
_refine_ls_wR_factor_ref 0.1214
_reflns_number_gt 2523
_reflns_number_total 3144
_reflns_threshold_expression >2sigma(I)
_cod_data_source_file ja5b05426_si_001.cif
_cod_data_source_block 4h
_cod_depositor_comments
;
The following automatic conversions were performed:

'_symmetry_cell_setting' value 'Monoclinic' changed to 'monoclinic'
according to
/usr/data/users/saulius/crontab/automatic-downloads/rss-feeds/ACS/lib/dictionaries/cif_core.dic
dictionary named 'cif_core.dic' version 2.4.2 from 2011-04-26.

Automatic conversion script
Id: cif_fix_values 3271 2015-04-21 07:52:19Z andrius 

 Adding full bibliography for 4124154--4124166.cif.
;
_cod_original_sg_symbol_H-M P2(1)
_cod_database_code 4124159

loop_
_symmetry_equiv_pos_as_xyz
'x, y, z'
'-x, y+1/2, -z'

loop_
_atom_site_label
_atom_site_type_symbol
_atom_site_fract_x
_atom_site_fract_y
_atom_site_fract_z
_atom_site_U_iso_or_equiv
_atom_site_adp_type
_atom_site_occupancy
_atom_site_symmetry_multiplicity
_atom_site_calc_flag
_atom_site_refinement_flags
N1 N 0.4740(3) 0.9061(2) 0.82325(12) 0.0426(5) Uani 1 1 d .
C1 C 0.5408(3) 1.1491(3) 0.73548(14) 0.0388(5) Uani 1 1 d .
C2 C 0.3949(3) 1.1163(3) 0.64212(14) 0.0396(5) Uani 1 1 d .
C11 C 0.5592(3) 0.9744(3) 0.75158(14) 0.0419(6) Uani 1 1 d .
H11A H 0.6886 0.9361 0.7500 0.050 Uiso 1 1 calc R
C12 C 0.4137(3) 0.9432(3) 0.66088(14) 0.0430(6) Uani 1 1 d .
H12A H 0.4697 0.8869 0.6155 0.052 Uiso 1 1 calc R
C13 C 0.5964(3) 0.8512(3) 0.90147(14) 0.0393(5) Uani 1 1 d .
C14 C 0.7377(4) 0.9478(3) 0.94615(17) 0.0545(7) Uani 1 1 d .
H14A H 0.7457 1.0475 0.9265 0.065 Uiso 1 1 calc R
C15 C 0.8654(4) 0.8953(4) 1.01942(18) 0.0642(8) Uani 1 1 d .
H15A H 0.9600 0.9601 1.0491 0.077 Uiso 1 1 calc R
C16 C 0.8554(4) 0.7489(4) 1.04944(18) 0.0662(9) Uani 1 1 d .
H16A H 0.9445 0.7136 1.0983 0.079 Uiso 1 1 calc R
C17 C 0.7132(4) 0.6552(4) 1.00686(18) 0.0610(8) Uani 1 1 d .
H17A H 0.7028 0.5568 1.0283 0.073 Uiso 1 1 calc R
C18 C 0.5857(3) 0.7051(3) 0.93292(16) 0.0458(6) Uani 1 1 d .
H18A H 0.4913 0.6396 0.9038 0.055 Uiso 1 1 calc R
C19 C 0.2948(3) 0.8418(3) 0.78618(15) 0.0396(5) Uani 1 1 d .
C20 C 0.1624(3) 0.7766(3) 0.83255(17) 0.0453(6) Uani 1 1 d .
H20A H 0.1881 0.7672 0.8953 0.054 Uiso 1 1 calc R
C21 C -0.0086(3) 0.7262(3) 0.78247(18) 0.0507(6) Uani 1 1 d .
H21A H -0.0984 0.6807 0.8123 0.061 Uiso 1 1 calc R
C22 C -0.0504(4) 0.7413(3) 0.68950(19) 0.0554(7) Uani 1 1 d .
H22A H -0.1659 0.7046 0.6573 0.066 Uiso 1 1 calc R
C23 C 0.0802(4) 0.8112(3) 0.64413(17) 0.0521(7) Uani 1 1 d .
H23A H 0.0517 0.8240 0.5816 0.063 Uiso 1 1 calc R
C24 C 0.2524(3) 0.8616(3) 0.69243(15) 0.0423(5) Uani 1 1 d .
B3 B 0.3043(4) 1.1974(3) 0.73100(18) 0.0404(6) Uani 1 1 d .
H3 H 0.2051 1.1421 0.7696 0.048 Uiso 1 1 calc R
B4 B 0.4928(4) 1.3163(3) 0.78544(19) 0.0470(7) Uani 1 1 d .
H4 H 0.5173 1.3375 0.8589 0.056 Uiso 1 1 calc R
B5 B 0.6876(4) 1.3017(4) 0.7263(2) 0.0490(7) Uani 1 1 d .
H5 H 0.8362 1.3135 0.7626 0.059 Uiso 1 1 calc R
B6 B 0.6250(4) 1.1736(3) 0.63517(18) 0.0462(7) Uani 1 1 d .
H6 H 0.7345 1.1026 0.6118 0.055 Uiso 1 1 calc R
B7 B 0.2265(4) 1.2560(3) 0.61741(19) 0.0478(7) Uani 1 1 d .
H7 H 0.0781 1.2384 0.5820 0.057 Uiso 1 1 calc R
B8 B 0.2915(4) 1.3906(3) 0.7080(2) 0.0520(7) Uani 1 1 d .
H8 H 0.1838 1.4635 0.7314 0.062 Uiso 1 1 calc R
B9 B 0.5278(4) 1.4570(4) 0.70454(19) 0.0528(7) Uani 1 1 d .
H9 H 0.5731 1.5733 0.7255 0.063 Uiso 1 1 calc R
B10 B 0.6102(4) 1.3662(4) 0.61243(19) 0.0511(7) Uani 1 1 d .
H10 H 0.7085 1.4229 0.5738 0.061 Uiso 1 1 calc R
B11 B 0.4241(4) 1.2408(4) 0.55926(19) 0.0496(7) Uani 1 1 d .
H11 H 0.4012 1.2132 0.4865 0.060 Uiso 1 1 calc R
B12 B 0.3640(4) 1.4205(4) 0.6018(2) 0.0527(7) Uani 1 1 d .
H12 H 0.3029 1.5130 0.5562 0.063 Uiso 1 1 calc R

loop_
_atom_site_aniso_label
_atom_site_aniso_U_11
_atom_site_aniso_U_22
_atom_site_aniso_U_33
_atom_site_aniso_U_23
_atom_site_aniso_U_13
_atom_site_aniso_U_12
N1 0.0414(10) 0.0497(13) 0.0360(10) 0.0065(8) 0.0047(8) -0.0012(8)
C1 0.0347(12) 0.0479(16) 0.0345(12) 0.0028(9) 0.0084(9) 0.0001(9)
C2 0.0405(12) 0.0465(15) 0.0331(12) 0.0005(9) 0.0101(10) 0.0023(10)
C11 0.0396(13) 0.0480(16) 0.0409(13) 0.0046(10) 0.0145(10) 0.0055(10)
C12 0.0492(14) 0.0471(16) 0.0349(12) -0.0043(10) 0.0135(10) 0.0061(11)
C13 0.0394(12) 0.0445(15) 0.0349(12) 0.0000(10) 0.0090(10) 0.0071(10)
C14 0.0542(15) 0.0579(18) 0.0499(15) -0.0013(12) 0.0053(12) -0.0036(12)
C15 0.0528(17) 0.089(3) 0.0480(16) -0.0116(15) 0.0021(13) -0.0032(14)
C16 0.0499(16) 0.106(3) 0.0423(16) 0.0159(15) 0.0079(12) 0.0142(15)
C17 0.0555(16) 0.074(2) 0.0556(17) 0.0233(14) 0.0151(13) 0.0090(14)
C18 0.0447(13) 0.0510(16) 0.0431(13) 0.0075(10) 0.0113(11) 0.0046(10)
C19 0.0407(12) 0.0374(13) 0.0407(13) -0.0012(10) 0.0076(10) 0.0057(9)
C20 0.0465(13) 0.0450(15) 0.0460(14) 0.0010(10) 0.0128(11) 0.0036(10)
C21 0.0430(13) 0.0490(16) 0.0610(17) -0.0007(12) 0.0116(12) 0.0010(11)
C22 0.0449(14) 0.0439(17) 0.073(2) -0.0041(12) -0.0012(13) -0.0001(11)
C23 0.0596(16) 0.0465(17) 0.0463(15) -0.0074(11) -0.0015(12) 0.0022(11)
C24 0.0499(14) 0.0371(14) 0.0394(13) -0.0032(9) 0.0062(10) 0.0041(10)
B3 0.0386(14) 0.0438(17) 0.0418(15) -0.0010(11) 0.0157(11) 0.0022(11)
B4 0.0585(17) 0.0416(18) 0.0434(16) -0.0042(11) 0.0159(13) -0.0077(12)
B5 0.0486(15) 0.052(2) 0.0471(17) 0.0048(12) 0.0106(13) -0.0083(13)
B6 0.0439(15) 0.058(2) 0.0416(15) 0.0051(12) 0.0199(12) 0.0040(12)
B7 0.0445(15) 0.0485(18) 0.0497(17) 0.0129(13) 0.0066(13) 0.0069(12)
B8 0.0546(17) 0.0428(19) 0.0640(19) 0.0031(13) 0.0255(14) 0.0092(13)
B9 0.0608(18) 0.0433(19) 0.0580(18) 0.0034(13) 0.0205(14) -0.0055(13)
B10 0.0523(16) 0.055(2) 0.0501(17) 0.0098(13) 0.0206(13) -0.0024(13)
B11 0.0581(17) 0.054(2) 0.0372(16) 0.0077(12) 0.0084(13) -0.0042(13)
B12 0.0560(17) 0.0484(19) 0.0557(18) 0.0160(14) 0.0155(14) 0.0048(13)

loop_
_atom_type_symbol
_atom_type_description
_atom_type_scat_dispersion_real
_atom_type_scat_dispersion_imag
_atom_type_scat_source
C C 0.0033 0.0016 'International Tables Vol C Tables 4.2.6.8 and 6.1.1.4'
H H 0.0000 0.0000 'International Tables Vol C Tables 4.2.6.8 and 6.1.1.4'
B B 0.0013 0.0007 'International Tables Vol C Tables 4.2.6.8 and 6.1.1.4'
N N 0.0061 0.0033 'International Tables Vol C Tables 4.2.6.8 and 6.1.1.4'

loop_
_geom_angle_atom_site_label_1
_geom_angle_atom_site_label_2
_geom_angle_atom_site_label_3
_geom_angle
C19 N1 C13 124.45(19)
C19 N1 C11 109.72(17)
C13 N1 C11 118.77(18)
C11 C1 C2 88.90(17)
C11 C1 B4 142.9(2)
C2 C1 B4 112.83(17)
C11 C1 B3 107.71(18)
C2 C1 B3 62.65(14)
B4 C1 B3 62.38(15)
C11 C1 B5 138.4(2)
C2 C1 B5 111.96(18)
B4 C1 B5 62.25(16)
B3 C1 B5 113.8(2)
C11 C1 B6 103.04(19)
C2 C1 B6 62.15(14)
B4 C1 B6 113.61(18)
B3 C1 B6 114.87(17)
B5 C1 B6 61.66(16)
C12 C2 C1 89.85(16)
C12 C2 B11 138.6(2)
C1 C2 B11 112.21(18)
C12 C2 B7 141.3(2)
C1 C2 B7 112.00(18)
B11 C2 B7 63.12(17)
C12 C2 B6 104.28(18)
C1 C2 B6 62.24(14)
B11 C2 B6 61.82(15)
B7 C2 B6 114.03(19)
C12 C2 B3 107.23(18)
C1 C2 B3 61.67(14)
B11 C2 B3 114.07(19)
B7 C2 B3 61.98(15)
B6 C2 B3 114.14(18)
N1 C11 C1 119.2(2)
N1 C11 C12 105.82(17)
C1 C11 C12 90.80(16)
C24 C12 C2 118.9(2)
C24 C12 C11 103.25(17)
C2 C12 C11 90.43(17)
C18 C13 C14 119.0(2)
C18 C13 N1 122.7(2)
C14 C13 N1 118.3(2)
C15 C14 C13 119.7(3)
C16 C15 C14 120.9(3)
C17 C16 C15 119.3(3)
C16 C17 C18 120.6(3)
C17 C18 C13 120.5(2)
C20 C19 C24 120.9(2)
C20 C19 N1 127.6(2)
C24 C19 N1 111.3(2)
C21 C20 C19 117.8(2)
C22 C21 C20 121.9(3)
C21 C22 C23 119.8(2)
C24 C23 C22 119.4(2)
C23 C24 C19 120.1(2)
C23 C24 C12 130.0(2)
C19 C24 C12 109.8(2)
C1 B3 C2 55.68(13)
C1 B3 B8 105.4(2)
C2 B3 B8 105.32(19)
C1 B3 B7 104.11(18)
C2 B3 B7 58.28(15)
B8 B3 B7 61.79(17)
C1 B3 B4 58.65(15)
C2 B3 B4 104.19(18)
B8 B3 B4 61.47(17)
B7 B3 B4 110.5(2)
C1 B4 B5 59.05(15)
C1 B4 B3 58.97(14)
B5 B4 B3 108.4(2)
C1 B4 B9 103.6(2)
B5 B4 B9 59.63(17)
B3 B4 B9 106.3(2)
C1 B4 B8 103.10(19)
B5 B4 B8 107.6(2)
B3 B4 B8 58.10(16)
B9 B4 B8 59.79(16)
C1 B5 B6 59.45(15)
C1 B5 B9 104.0(2)
B6 B5 B9 106.6(2)
C1 B5 B4 58.70(14)
B6 B5 B4 108.9(2)
B9 B5 B4 60.43(17)
C1 B5 B10 103.7(2)
B6 B5 B10 58.11(17)
B9 B5 B10 60.10(17)
B4 B5 B10 108.7(2)
C2 B6 B10 105.9(2)
C2 B6 C1 55.61(13)
B10 B6 C1 106.0(2)
C2 B6 B11 58.26(14)
B10 B6 B11 61.92(18)
C1 B6 B11 103.94(18)
C2 B6 B5 104.43(19)
B10 B6 B5 61.67(18)
C1 B6 B5 58.89(15)
B11 B6 B5 110.5(2)
C2 B7 B3 59.73(13)
C2 B7 B11 58.16(15)
B3 B7 B11 108.19(19)
C2 B7 B12 103.64(19)
B3 B7 B12 106.2(2)
B11 B7 B12 60.08(17)
C2 B7 B8 103.58(18)
B3 B7 B8 58.06(16)
B11 B7 B8 107.5(2)
B12 B7 B8 59.54(17)
B3 B8 B12 108.0(2)
B3 B8 B9 108.1(2)
B12 B8 B9 60.18(17)
B3 B8 B4 60.44(16)
B12 B8 B4 108.1(2)
B9 B8 B4 59.76(16)
B3 B8 B7 60.14(16)
B12 B8 B7 59.76(17)
B9 B8 B7 108.0(2)
B4 B8 B7 108.4(2)
B5 B9 B4 59.95(16)
B5 B9 B10 60.62(17)
B4 B9 B10 108.8(2)
B5 B9 B8 108.4(2)
B4 B9 B8 60.46(16)
B10 B9 B8 108.4(2)
B5 B9 B12 108.5(2)
B4 B9 B12 108.4(2)
B10 B9 B12 60.15(17)
B8 B9 B12 59.83(17)
B6 B10 B9 107.6(2)
B6 B10 B12 107.7(2)
B9 B10 B12 60.03(17)
B6 B10 B5 60.22(16)
B9 B10 B5 59.28(17)
B12 B10 B5 107.3(2)
B6 B10 B11 59.89(17)
B9 B10 B11 107.7(2)
B12 B10 B11 59.77(18)
B5 B10 B11 107.7(2)
C2 B11 B6 59.92(15)
C2 B11 B7 58.72(15)
B6 B11 B7 108.89(19)
C2 B11 B12 104.01(19)
B6 B11 B12 106.4(2)
B7 B11 B12 60.01(17)
C2 B11 B10 104.31(19)
B6 B11 B10 58.19(16)
B7 B11 B10 108.4(2)
B12 B11 B10 59.95(17)
B8 B12 B7 60.71(17)
B8 B12 B11 108.3(2)
B7 B12 B11 59.91(17)
B8 B12 B9 59.99(16)
B7 B12 B9 108.6(2)
B11 B12 B9 108.0(2)
B8 B12 B10 108.2(2)
B7 B12 B10 108.6(2)
B11 B12 B10 60.29(17)
B9 B12 B10 59.83(17)

loop_
_geom_bond_atom_site_label_1
_geom_bond_atom_site_label_2
_geom_bond_distance
N1 C19 1.410(3)
N1 C13 1.413(3)
N1 C11 1.452(3)
C1 C11 1.556(3)
C1 C2 1.610(3)
C1 B4 1.710(4)
C1 B3 1.716(3)
C1 B5 1.716(4)
C1 B6 1.727(3)
C2 C12 1.548(4)
C2 B11 1.695(4)
C2 B7 1.706(4)
C2 B6 1.725(4)
C2 B3 1.732(3)
C11 C12 1.576(3)
C12 C24 1.495(3)
C13 C18 1.375(3)
C13 C14 1.389(3)
C14 C15 1.372(4)
C15 C16 1.369(5)
C16 C17 1.368(4)
C17 C18 1.370(3)
C19 C20 1.386(3)
C19 C24 1.395(3)
C20 C21 1.379(3)
C21 C22 1.378(4)
C22 C23 1.385(4)
C23 C24 1.375(3)
B3 B8 1.732(4)
B3 B7 1.770(4)
B3 B4 1.775(4)
B4 B5 1.771(4)
B4 B9 1.780(4)
B4 B8 1.792(4)
B5 B6 1.764(4)
B5 B9 1.766(5)
B5 B10 1.790(4)
B6 B10 1.726(5)
B6 B11 1.757(4)
B7 B11 1.780(4)
B7 B12 1.782(4)
B7 B8 1.799(4)
B8 B12 1.778(4)
B8 B9 1.780(4)
B9 B10 1.780(4)
B9 B12 1.784(4)
B10 B12 1.786(4)
B10 B11 1.792(4)
B11 B12 1.783(5)
